data_4327640
loop_
_publ_author_name
'Chandrika P. Kulatilleke'
'Scott N. Goldie'
'Mary Jane Heeg'
'L. A. Ochrymowycz'
'D. B. Rorabacher'

_publ_section_title
;
 Formation and Dissociation Kinetics and Crystal Structures of
 Nickel(II)-Macrocyclic Tetrathiaether Complexes in Acetonitrile.
 Comparison to Nickel(II)-Macrocyclic Tetramines
;
_journal_name_full 'Inorganic Chemistry'
_journal_page_first 1444
_journal_page_last 1453
_journal_paper_doi 10.1021/ic991019+
_journal_volume 39
_journal_year 2000
_chemical_formula_sum 'C18 H32 Cl2 Ni O8 S4'
_chemical_formula_weight 634.29
_chemical_name_systematic
;
 ?
;
_space_group_IT_number 19
_symmetry_cell_setting orthorhombic
_symmetry_space_group_name_Hall 'P 2ac 2ab'
_symmetry_space_group_name_H-M 'P 21 21 21'
_atom_sites_solution_hydrogens geom
_atom_sites_solution_primary direct
_atom_sites_solution_secondary difmap
_audit_creation_method SHELXL
_cell_angle_alpha 90.00
_cell_angle_beta 90.00
_cell_angle_gamma 90.00
_cell_formula_units_Z 4
_cell_length_a 12.3856(6)
_cell_length_b 12.8029(7)
_cell_length_c 16.4921(9)
_cell_measurement_reflns_used 7712
_cell_measurement_temperature 295(2)
_cell_volume 2615.2(2)
_computing_cell_refinement 'Bruker SAINT'
_computing_data_collection 'Bruker SMART'
_computing_data_reduction 'Bruker SAINT'
_computing_molecular_graphics SHELXTL-Plus
_computing_publication_material SHELXL-93
_computing_structure_refinement 'SHELXL-93 (Sheldrick, 1993)'
_computing_structure_solution 'SHELXS-86 (Sheldrick, 1990)'
_diffrn_ambient_temperature 295(2)
_diffrn_measurement_device 'Bruker P4/CCD'
_diffrn_measurement_method 'SMART CCD'
_diffrn_radiation_monochromator graphite
_diffrn_radiation_source 'fine-focus sealed tube'
_diffrn_radiation_type MoK\a
_diffrn_radiation_wavelength 0.71073
_diffrn_reflns_av_R_equivalents 0.046
_diffrn_reflns_av_sigmaI/netI 0.0594
_diffrn_reflns_limit_h_max 16
_diffrn_reflns_limit_h_min -16
_diffrn_reflns_limit_k_max 17
_diffrn_reflns_limit_k_min 0
_diffrn_reflns_limit_l_max 21
_diffrn_reflns_limit_l_min 0
_diffrn_reflns_number 18298
_diffrn_reflns_theta_max 28.27
_diffrn_reflns_theta_min 2.01
_exptl_absorpt_coefficient_mu 1.306
_exptl_absorpt_correction_type multi-scan
_exptl_crystal_colour red
_exptl_crystal_density_diffrn 1.611
_exptl_crystal_description chunks
_exptl_crystal_F_000 1320
_exptl_crystal_size_max 0.30
_exptl_crystal_size_mid 0.30
_exptl_crystal_size_min 0.25
_refine_diff_density_max 0.547
_refine_diff_density_min -0.487
_refine_diff_density_rms 0.083
_refine_ls_abs_structure_details 'Flack H D (1983), Acta Cryst. A39, 876-881'
_refine_ls_abs_structure_Flack 0.00(2)
_refine_ls_extinction_coef 0.0000(4)
_refine_ls_extinction_expression Fc^*^=kFc[1+0.001xFc^2^\l^3^/sin(2\q)]^-1/4^
_refine_ls_extinction_method SHELXL
_refine_ls_goodness_of_fit_all 0.945
_refine_ls_goodness_of_fit_obs 1.057
_refine_ls_matrix_type full
_refine_ls_number_parameters 299
_refine_ls_number_reflns 6114
_refine_ls_number_restraints 0
_refine_ls_restrained_S_all 0.964
_refine_ls_restrained_S_obs 1.057
_refine_ls_R_factor_all 0.0794
_refine_ls_R_factor_obs 0.0476
_refine_ls_shift/esd_max -3.948
_refine_ls_shift/esd_mean 0.015
_refine_ls_structure_factor_coef Fsqd
_refine_ls_weighting_details 'w=1/[\s^2^(Fo^2^)+(0.0737P)^2^+0.0000P] where P=(Fo^2^+2Fc^2^)/3'
_refine_ls_weighting_scheme calc
_refine_ls_wR_factor_all 0.1265
_refine_ls_wR_factor_obs 0.1132
_reflns_number_observed 4145
_reflns_number_total 6117
_reflns_observed_criterion >2sigma(I)
_cod_data_source_file ic9910192B_1.cif
_cod_data_source_block dine
_cod_depositor_comments
;
The following automatic conversions were performed:

'_refine_ls_weighting_scheme' value 'calc
w=1/[\s^2^(Fo^2^)+(0.0737P)^2^+0.0000P] where P=(Fo^2^+2Fc^2^)/3' was
changed to 'calc'. New tag '_refine_ls_weighting_details' was
created. The value of the new tag was set to
'w=1/[\s^2^(Fo^2^)+(0.0737P)^2^+0.0000P] where P=(Fo^2^+2Fc^2^)/3'.

Automatic conversion script
Id: cif_fix_values 3143 2015-03-26 13:38:13Z robertas 
;
_cod_database_code 4327640

loop_
_symmetry_equiv_pos_as_xyz
'x, y, z'
'-x+1/2, -y, z+1/2'
'-x, y+1/2, -z+1/2'
'x+1/2, -y+1/2, -z'

loop_
_atom_site_aniso_label
_atom_site_aniso_U_11
_atom_site_aniso_U_22
_atom_site_aniso_U_33
_atom_site_aniso_U_23
_atom_site_aniso_U_13
_atom_site_aniso_U_12
Ni1 0.0423(3) 0.0596(3) 0.0310(3) 0.0024(2) -0.0038(2) 0.0007(3)
S1 0.0512(6) 0.0686(8) 0.0491(7) 0.0101(6) -0.0013(5) 0.0093(6)
S2 0.0530(6) 0.0638(7) 0.0377(6) -0.0029(5) -0.0051(5) -0.0048(6)
S3 0.0487(6) 0.0570(7) 0.0449(6) 0.0023(5) -0.0101(5) -0.0010(5)
S4 0.0471(6) 0.0827(8) 0.0303(5) 0.0003(5) -0.0044(5) 0.0019(6)
C1 0.060(3) 0.060(3) 0.063(3) -0.002(3) 0.008(2) 0.010(2)
C2 0.080(3) 0.064(3) 0.068(4) 0.003(3) 0.006(3) 0.014(3)
C3 0.097(4) 0.066(4) 0.093(5) -0.011(3) 0.010(4) -0.004(3)
C4 0.091(4) 0.086(4) 0.094(5) -0.049(4) -0.001(4) 0.001(4)
C5 0.097(4) 0.093(4) 0.061(4) -0.025(3) 0.017(3) -0.002(4)
C6 0.061(3) 0.075(3) 0.054(3) -0.011(2) 0.015(2) 0.003(3)
C7 0.099(4) 0.104(5) 0.032(3) 0.001(3) -0.016(3) -0.012(4)
C8 0.096(4) 0.080(4) 0.047(3) 0.007(3) -0.034(3) -0.005(3)
C9 0.106(4) 0.069(3) 0.051(3) 0.016(3) -0.027(3) -0.015(3)
C10 0.054(3) 0.068(3) 0.053(3) -0.007(2) 0.000(2) -0.011(2)
C11 0.089(4) 0.065(3) 0.077(4) 0.003(3) -0.001(3) -0.025(3)
C12 0.088(4) 0.065(4) 0.114(6) -0.014(4) 0.007(4) -0.004(3)
C13 0.090(4) 0.096(5) 0.108(6) -0.044(4) 0.022(4) 0.000(4)
C14 0.066(3) 0.090(4) 0.056(3) -0.018(3) 0.011(2) -0.004(3)
C15 0.052(3) 0.080(3) 0.042(3) -0.016(2) -0.008(2) -0.011(2)
C16 0.043(2) 0.105(4) 0.048(3) -0.015(3) -0.004(2) -0.007(3)
C17 0.043(3) 0.112(5) 0.064(4) 0.007(3) -0.011(2) 0.011(3)
C18 0.049(3) 0.095(4) 0.060(3) 0.002(3) 0.000(2) 0.011(3)
Cl1 0.0688(8) 0.0711(9) 0.0575(8) 0.0031(6) 0.0093(6) 0.0069(7)
O1 0.079(3) 0.137(4) 0.112(4) 0.030(3) 0.043(3) 0.025(3)
O2 0.110(3) 0.102(4) 0.168(6) 0.019(4) 0.021(4) 0.045(3)
O3 0.171(6) 0.294(10) 0.069(4) 0.054(5) 0.045(4) -0.035(7)
O4 0.234(10) 0.109(5) 0.367(14) -0.090(7) -0.153(10) 0.049(5)
Cl2 0.0676(8) 0.0937(11) 0.0579(8) -0.0059(7) 0.0148(6) -0.0023(7)
O5 0.107(3) 0.292(9) 0.075(4) -0.019(5) 0.025(3) 0.061(5)
O6 0.320(11) 0.249(9) 0.254(10) -0.195(8) 0.153(10) -0.161(9)
O7 0.108(4) 0.177(7) 0.318(12) 0.032(7) -0.074(6) -0.008(5)
O8 0.323(11) 0.219(8) 0.113(5) 0.074(6) 0.088(7) 0.109(9)

loop_
_atom_site_label
_atom_site_type_symbol
_atom_site_fract_x
_atom_site_fract_y
_atom_site_fract_z
_atom_site_U_iso_or_equiv
_atom_site_thermal_displace_type
_atom_site_occupancy
_atom_site_calc_flag
_atom_site_refinement_flags
Ni1 Ni 0.73931(4) 0.69911(5) 0.78300(3) 0.0443(2) Uani 1 d .
S1 S 0.81260(10) 0.54909(11) 0.81654(8) 0.0563(3) Uani 1 d .
S2 S 0.66610(9) 0.62420(10) 0.67762(7) 0.0515(3) Uani 1 d .
S3 S 0.66725(9) 0.85136(9) 0.75943(7) 0.0502(3) Uani 1 d .
S4 S 0.81538(9) 0.76273(10) 0.89297(7) 0.0534(3) Uani 1 d .
C1 C 0.7823(4) 0.4605(4) 0.7314(3) 0.0606(13) Uani 1 d .
H1 H 0.8451(4) 0.4151(4) 0.7233(3) 0.073 Uiso 1 calc R
C2 C 0.6876(5) 0.3920(4) 0.7562(3) 0.0705(15) Uani 1 d .
H2A H 0.7070(5) 0.3506(4) 0.8033(3) 0.085 Uiso 1 calc R
H2B H 0.6262(5) 0.4354(4) 0.7703(3) 0.085 Uiso 1 calc R
C3 C 0.6581(6) 0.3205(5) 0.6862(4) 0.085(2) Uani 1 d .
H3A H 0.5958(6) 0.2788(5) 0.7011(4) 0.102 Uiso 1 calc R
H3B H 0.7177(6) 0.2734(5) 0.6754(4) 0.102 Uiso 1 calc R
C4 C 0.6322(5) 0.3835(5) 0.6092(4) 0.090(2) Uani 1 d .
H4A H 0.6150(5) 0.3360(5) 0.5653(4) 0.108 Uiso 1 calc R
H4B H 0.5697(5) 0.4274(5) 0.6189(4) 0.108 Uiso 1 calc R
C5 C 0.7267(5) 0.4506(5) 0.5854(4) 0.084(2) Uani 1 d .
H5A H 0.7065(5) 0.4930(5) 0.5390(4) 0.101 Uiso 1 calc R
H5B H 0.7860(5) 0.4059(5) 0.5690(4) 0.101 Uiso 1 calc R
C6 C 0.7648(5) 0.5222(4) 0.6538(3) 0.0632(13) Uani 1 d .
H6 H 0.8330(5) 0.5552(4) 0.6379(3) 0.076 Uiso 1 calc R
C7 C 0.6770(5) 0.7077(5) 0.5878(3) 0.078(2) Uani 1 d .
H7A H 0.7526(5) 0.7219(5) 0.5769(3) 0.094 Uiso 1 calc R
H7B H 0.6473(5) 0.6714(5) 0.5413(3) 0.094 Uiso 1 calc R
C8 C 0.6180(5) 0.8094(5) 0.5994(3) 0.074(2) Uani 1 d .
H8A H 0.5479(5) 0.7951(5) 0.6233(3) 0.089 Uiso 1 calc R
H8B H 0.6059(5) 0.8410(5) 0.5467(3) 0.089 Uiso 1 calc R
C9 C 0.6774(6) 0.8868(5) 0.6527(3) 0.076(2) Uani 1 d .
H9A H 0.6472(6) 0.9559(5) 0.6448(3) 0.091 Uiso 1 calc R
H9B H 0.7528(6) 0.8889(5) 0.6370(3) 0.091 Uiso 1 calc R
C10 C 0.7707(4) 0.9389(4) 0.8006(3) 0.0584(12) Uani 1 d .
H10 H 0.8374(4) 0.9292(4) 0.7695(3) 0.070 Uiso 1 calc R
C11 C 0.7385(5) 1.0537(4) 0.7960(4) 0.077(2) Uani 1 d .
H11A H 0.8005(5) 1.0965(4) 0.8097(4) 0.093 Uiso 1 calc R
H11B H 0.7177(5) 1.0702(4) 0.7408(4) 0.093 Uiso 1 calc R
C12 C 0.6461(5) 1.0812(5) 0.8524(5) 0.089(2) Uani 1 d .
H12A H 0.5805(5) 1.0475(5) 0.8338(5) 0.107 Uiso 1 calc R
H12B H 0.6344(5) 1.1561(5) 0.8516(5) 0.107 Uiso 1 calc R
C13 C 0.6712(6) 1.0459(6) 0.9396(5) 0.098(2) Uani 1 d .
H13A H 0.7324(6) 1.0853(6) 0.9599(5) 0.118 Uiso 1 calc R
H13B H 0.6097(6) 1.0613(6) 0.9740(5) 0.118 Uiso 1 calc R
C14 C 0.6965(5) 0.9305(5) 0.9450(4) 0.071(2) Uani 1 d .
H14A H 0.6333(5) 0.8905(5) 0.9296(4) 0.085 Uiso 1 calc R
H14B H 0.7149(5) 0.9127(5) 1.0004(4) 0.085 Uiso 1 calc R
C15 C 0.7906(4) 0.9025(4) 0.8891(3) 0.0579(13) Uani 1 d .
H15 H 0.8552(4) 0.9382(4) 0.9092(3) 0.069 Uiso 1 calc R
C16 C 0.9586(4) 0.7560(5) 0.8682(3) 0.0654(15) Uani 1 d .
H16A H 0.9704(4) 0.7871(5) 0.8153(3) 0.078 Uiso 1 calc R
H16B H 0.9992(4) 0.7963(5) 0.9076(3) 0.078 Uiso 1 calc R
C17 C 0.9992(4) 0.6472(5) 0.8676(3) 0.073(2) Uani 1 d .
H17A H 0.9822(4) 0.6160(5) 0.9197(3) 0.088 Uiso 1 calc R
H17B H 1.0772(4) 0.6496(5) 0.8631(3) 0.088 Uiso 1 calc R
C18 C 0.9569(4) 0.5751(5) 0.8018(4) 0.0683(15) Uani 1 d .
H18A H 0.9965(4) 0.5098(5) 0.8031(4) 0.082 Uiso 1 calc R
H18B H 0.9680(4) 0.6071(5) 0.7492(4) 0.082 Uiso 1 calc R
Cl1 Cl 0.48157(11) 1.10090(11) 0.57791(8) 0.0658(4) Uani 1 d .
O1 O 0.5924(4) 1.1100(4) 0.5622(3) 0.109(2) Uani 1 d .
O2 O 0.4250(4) 1.1897(4) 0.5518(4) 0.127(2) Uani 1 d .
O3 O 0.4710(6) 1.0917(8) 0.6614(3) 0.178(3) Uani 1 d .
O4 O 0.4397(8) 1.0143(6) 0.5414(7) 0.237(6) Uani 1 d .
Cl2 Cl 1.01083(11) 0.77632(12) 0.62249(9) 0.0731(4) Uani 1 d .
O5 O 0.9204(4) 0.7948(7) 0.6706(3) 0.158(3) Uani 1 d .
O6 O 0.9996(9) 0.6825(8) 0.5898(6) 0.274(6) Uani 1 d .
O7 O 1.0974(5) 0.7746(7) 0.6776(7) 0.201(4) Uani 1 d .
O8 O 1.0305(8) 0.8590(7) 0.5713(4) 0.218(5) Uani 1 d .

loop_
_atom_type_symbol
_atom_type_description
_atom_type_scat_dispersion_real
_atom_type_scat_dispersion_imag
_atom_type_scat_source
C C 0.0033 0.0016 'International Tables Vol C Tables 4.2.6.8 and 6.1.1.4'
H H 0.0000 0.0000 'International Tables Vol C Tables 4.2.6.8 and 6.1.1.4'
O O 0.0106 0.0060 'International Tables Vol C Tables 4.2.6.8 and 6.1.1.4'
S S 0.1246 0.1234 'International Tables Vol C Tables 4.2.6.8 and 6.1.1.4'
Cl Cl 0.1484 0.1585 'International Tables Vol C Tables 4.2.6.8 and 6.1.1.4'
Ni Ni 0.3393 1.1124 'International Tables Vol C Tables 4.2.6.8 and 6.1.1.4'

loop_
_geom_angle_atom_site_label_1
_geom_angle_atom_site_label_2
_geom_angle_atom_site_label_3
_geom_angle
S3 Ni1 S2 94.64(5)
S3 Ni1 S1 175.63(5)
S2 Ni1 S1 89.31(5)
S3 Ni1 S4 89.50(5)
S2 Ni1 S4 175.66(6)
S1 Ni1 S4 86.51(5)
C18 S1 C1 102.1(3)
C18 S1 Ni1 102.2(2)
C1 S1 Ni1 105.2(2)
C6 S2 C7 101.2(3)
C6 S2 Ni1 101.9(2)
C7 S2 Ni1 110.9(2)
C9 S3 C10 99.0(3)
C9 S3 Ni1 111.5(2)
C10 S3 Ni1 101.2(2)
C15 S4 C16 101.7(3)
C15 S4 Ni1 105.3(2)
C16 S4 Ni1 102.4(2)
C2 C1 C6 114.6(5)
C2 C1 S1 107.9(4)
C6 C1 S1 110.5(3)
C3 C2 C1 109.2(5)
C2 C3 C4 111.2(5)
C5 C4 C3 110.7(6)
C4 C5 C6 113.0(5)
C1 C6 C5 110.7(4)
C1 C6 S2 106.6(3)
C5 C6 S2 112.3(4)
C8 C7 S2 111.5(4)
C7 C8 C9 113.8(5)
C8 C9 S3 111.4(4)
C11 C10 C15 112.1(4)
C11 C10 S3 112.9(4)
C15 C10 S3 106.0(3)
C12 C11 C10 113.1(5)
C11 C12 C13 110.6(6)
C14 C13 C12 112.6(5)
C13 C14 C15 110.6(5)
C14 C15 C10 112.1(4)
C14 C15 S4 109.8(4)
C10 C15 S4 110.8(3)
C17 C16 S4 112.1(4)
C16 C17 C18 117.4(4)
C17 C18 S1 110.6(4)
O4 Cl1 O3 109.4(7)
O4 Cl1 O1 111.0(5)
O3 Cl1 O1 106.4(4)
O4 Cl1 O2 109.5(4)
O3 Cl1 O2 109.0(5)
O1 Cl1 O2 111.4(3)
O6 Cl2 O8 117.8(7)
O6 Cl2 O5 107.5(5)
O8 Cl2 O5 111.2(5)
O6 Cl2 O7 109.2(7)
O8 Cl2 O7 105.9(6)
O5 Cl2 O7 104.3(5)

loop_
_geom_bond_atom_site_label_1
_geom_bond_atom_site_label_2
_geom_bond_distance
Ni1 S3 2.1788(13)
Ni1 S2 2.1823(12)
Ni1 S1 2.1952(14)
Ni1 S4 2.2001(12)
S1 C18 1.834(5)
S1 C1 1.844(5)
S2 C6 1.831(5)
S2 C7 1.832(5)
S3 C9 1.821(5)
S3 C10 1.833(5)
S4 C15 1.817(5)
S4 C16 1.823(5)
C1 C2 1.521(7)
C1 C6 1.520(7)
C2 C3 1.517(8)
C3 C4 1.538(10)
C4 C5 1.503(9)
C5 C6 1.529(7)
C7 C8 1.505(9)
C8 C9 1.515(7)
C10 C11 1.525(7)
C10 C15 1.552(7)
C11 C12 1.515(9)
C12 C13 1.540(10)
C13 C14 1.512(9)
C14 C15 1.528(7)
C16 C17 1.481(8)
C17 C18 1.518(8)
Cl1 O4 1.364(7)
Cl1 O3 1.389(5)
Cl1 O1 1.401(5)
Cl1 O2 1.402(5)
Cl2 O6 1.324(7)
Cl2 O8 1.376(7)
Cl2 O5 1.394(5)
Cl2 O7 1.406(8)

loop_
_geom_torsion_atom_site_label_1
_geom_torsion_atom_site_label_2
_geom_torsion_atom_site_label_3
_geom_torsion_atom_site_label_4
_geom_torsion
S3 Ni1 S1 C18 -92.3(7)
S2 Ni1 S1 C18 113.0(2)
S4 Ni1 S1 C18 -68.2(2)
S3 Ni1 S1 C1 161.5(7)
S2 Ni1 S1 C1 6.7(2)
S4 Ni1 S1 C1 -174.4(2)
S3 Ni1 S2 C6 151.4(2)
S1 Ni1 S2 C6 -30.5(2)
S4 Ni1 S2 C6 -46.2(7)
S3 Ni1 S2 C7 44.4(2)
S1 Ni1 S2 C7 -137.5(2)
S4 Ni1 S2 C7 -153.2(7)
S2 Ni1 S3 C9 -44.5(2)
S1 Ni1 S3 C9 160.8(7)
S4 Ni1 S3 C9 136.8(2)
S2 Ni1 S3 C10 -149.0(2)
S1 Ni1 S3 C10 56.3(7)
S4 Ni1 S3 C10 32.3(2)
S3 Ni1 S4 C15 -8.4(2)
S2 Ni1 S4 C15 -170.8(6)
S1 Ni1 S4 C15 173.4(2)
S3 Ni1 S4 C16 -114.3(2)
S2 Ni1 S4 C16 83.2(7)
S1 Ni1 S4 C16 67.4(2)
C18 S1 C1 C2 152.8(4)
Ni1 S1 C1 C2 -100.8(3)
C18 S1 C1 C6 -81.2(4)
Ni1 S1 C1 C6 25.1(4)
C6 C1 C2 C3 54.6(6)
S1 C1 C2 C3 178.1(4)
C1 C2 C3 C4 -56.7(7)
C2 C3 C4 C5 58.1(7)
C3 C4 C5 C6 -54.8(7)
C2 C1 C6 C5 -51.2(6)
S1 C1 C6 C5 -173.3(4)
C2 C1 C6 S2 71.2(5)
S1 C1 C6 S2 -50.9(4)
C4 C5 C6 C1 50.8(7)
C4 C5 C6 S2 -68.2(6)
C7 S2 C6 C1 167.7(4)
Ni1 S2 C6 C1 53.3(4)
C7 S2 C6 C5 -70.9(4)
Ni1 S2 C6 C5 174.7(4)
C6 S2 C7 C8 -169.4(4)
Ni1 S2 C7 C8 -61.9(4)
S2 C7 C8 C9 76.4(6)
C7 C8 C9 S3 -76.0(6)
C10 S3 C9 C8 167.3(5)
Ni1 S3 C9 C8 61.3(5)
C9 S3 C10 C11 68.7(4)
Ni1 S3 C10 C11 -177.0(3)
C9 S3 C10 C15 -168.1(4)
Ni1 S3 C10 C15 -53.9(3)
C15 C10 C11 C12 -51.1(6)
S3 C10 C11 C12 68.5(6)
C10 C11 C12 C13 52.9(7)
C11 C12 C13 C14 -56.1(8)
C12 C13 C14 C15 56.7(7)
C13 C14 C15 C10 -53.7(6)
C13 C14 C15 S4 -177.4(4)
C11 C10 C15 C14 51.2(6)
S3 C10 C15 C14 -72.4(5)
C11 C10 C15 S4 174.2(3)
S3 C10 C15 S4 50.7(4)
C16 S4 C15 C14 -152.8(4)
Ni1 S4 C15 C14 100.7(3)
C16 S4 C15 C10 82.8(4)
Ni1 S4 C15 C10 -23.7(4)
C15 S4 C16 C17 179.9(4)
Ni1 S4 C16 C17 -71.4(4)
S4 C16 C17 C18 67.1(6)
C16 C17 C18 S1 -67.2(6)
C1 S1 C18 C17 -179.4(4)
Ni1 S1 C18 C17 72.0(4)
